data_9017336
loop_
_publ_author_name
'Kruger, B.'
'Kruger, H.'
'Galuskin, E. V.'
'Galuskina, I. O.'
'Vapnik, Y.'
'Olieric, V.'
'Pauluhn, A.'

_publ_section_title
;
 Aravaite, Ba2Ca18(SiO4)6(PO4)3(CO3)F3O: modular structure and disorder
 of a new mineral with single and triple antiperovskite layers
;
_journal_name_full 'Acta Crystallographica, Section B'
_journal_page_first 492
_journal_page_last 501
_journal_volume 74
_journal_year 2018
_chemical_compound_source 'Hatrurim Complex, Arad, Israel'
_chemical_formula_sum 'C2.3 Ba3 Ca26.433 F10.375 Na0.567 O68.375 P7.4 Si13'
_chemical_name_mineral Aravaite
_space_group_IT_number 166
_space_group_name_Hall '-R 3 2"'
_space_group_name_H-M_alt 'R -3 m :H'
_symmetry_space_group_name_H-M 'R -3 m :H'
_cell_angle_alpha 90
_cell_angle_beta 90
_cell_angle_gamma 120
_cell_formula_units_Z 2
_cell_length_a 7.12550
_cell_length_b 7.12550
_cell_length_c 66.2902
_cell_volume 2914.813
_database_code_amcsd 0020953
_exptl_crystal_density_diffrn 3.871
_cod_data_source_file inputs/fixed/downloads/11/11593.cif
_cod_data_source_block 11593
_cod_original_sg_symbol_H-M 'R -3 m'
_cod_original_formula_sum 'Ba3 Ca26.433 Na.567 Si13 P7.4 C2.3 O68.375 F10.375'
_cod_database_code 9017336

loop_
_space_group_symop_operation_xyz
x,y,z
2/3+x,1/3+y,1/3+z
1/3+x,2/3+y,2/3+z
x,x-y,z
2/3+x,1/3+x-y,1/3+z
1/3+x,2/3+x-y,2/3+z
y,x,-z
2/3+y,1/3+x,1/3-z
1/3+y,2/3+x,2/3-z
-x+y,y,z
2/3-x+y,1/3+y,1/3+z
1/3-x+y,2/3+y,2/3+z
-x,-x+y,-z
2/3-x,1/3-x+y,1/3-z
1/3-x,2/3-x+y,2/3-z
-y,-x,z
2/3-y,1/3-x,1/3+z
1/3-y,2/3-x,2/3+z
x-y,-y,-z
2/3+x-y,1/3-y,1/3-z
1/3+x-y,2/3-y,2/3-z
y,-x+y,-z
2/3+y,1/3-x+y,1/3-z
1/3+y,2/3-x+y,2/3-z
-x+y,-x,z
2/3-x+y,1/3-x,1/3+z
1/3-x+y,2/3-x,2/3+z
-x,-y,-z
2/3-x,1/3-y,1/3-z
1/3-x,2/3-y,2/3-z
-y,x-y,z
2/3-y,1/3+x-y,1/3+z
1/3-y,2/3+x-y,2/3+z
x-y,x,-z
2/3+x-y,1/3+x,1/3-z
1/3+x-y,2/3+x,2/3-z

loop_
_atom_site_aniso_label
_atom_site_aniso_U_11
_atom_site_aniso_U_22
_atom_site_aniso_U_33
_atom_site_aniso_U_12
_atom_site_aniso_U_13
_atom_site_aniso_U_23
Ba1 0.01420 0.01420 0.01350 0.00711 0.00000 0.00000
Ca1 0.00170 0.00150 0.01640 0.00080 0.00070 0.00140
Ca2 0.00330 0.00280 0.02010 0.00160 0.00100 0.00050
Ca3 0.00230 0.00340 0.01190 0.00170 0.00060 0.00120
Na3 0.00230 0.00340 0.01190 0.00170 0.00060 0.00120
SiT1 0.00030 0.00030 0.00580 0.00020 0.00000 0.00000
SiT3 0.00030 0.00030 0.00580 0.00020 0.00000 0.00000
PT4 0.00690 0.00690 0.00510 0.00350 0.00000 0.00000
O1 0.02200 0.02200 0.01000 0.01300 0.00060 0.00060
O2 0.01400 0.01400 0.00800 0.00720 0.00000 0.00000
O3 0.00650 0.00350 0.04700 0.00170 0.00520 0.01000
O4 0.01300 0.01300 0.00500 0.00660 0.00000 0.00000
O6 0.02100 0.02100 0.01200 0.01040 0.00000 0.00000
O7 0.00900 0.00900 0.00800 0.00460 0.00000 0.00000
O8 0.00230 0.00630 0.02300 0.00110 0.00200 0.00100
O9 0.01290 0.01290 0.01200 0.00920 0.00130 0.00130
F2 0.01600 0.01600 0.00700 0.00790 0.00000 0.00000
F3 0.00800 0.00800 0.00900 0.00380 0.00000 0.00000

loop_
_atom_site_label
_atom_site_fract_x
_atom_site_fract_y
_atom_site_fract_z
_atom_site_occupancy
_atom_site_U_iso_or_equiv
_atom_site_type_symbol
_atom_site_attached_hydrogens
Ba1 0.00000 0.00000 0.27034 1.00000 0.01400 Ba 0
Ca1 0.49749 0.99499 0.23253 1.00000 0.00660 Ca 0
Ca2 0.98845 0.49422 0.30918 1.00000 0.00860 Ca 0
Ca3 0.48954 0.97909 0.14688 0.93700 0.00580 Ca 0
Na3 0.48954 0.97909 0.14688 0.06300 0.00580 Na 0
SiT1 0.66670 0.33330 0.19130 1.00000 0.00220 Si 0
SiT2 0.33330 0.66670 0.34596 1.00000 0.00150 Si 0
SiT3 0.00000 0.00000 0.21838 1.00000 0.00220 Si 0
PT4 0.66670 0.33330 0.26572 0.94000 0.00630 P 0
PT5p 0.33330 0.66670 0.27450 0.54000 0.00710 P 0
CT5c 0.33330 0.66670 0.27450 0.46000 0.00710 C 0
O1 0.22230 0.77770 0.28273 0.86500 0.01700 O 0
O2 0.33330 0.66670 0.25243 1.00000 0.01200 O 0
O3 0.45780 0.91550 0.35310 1.00000 0.01930 O 0
O4 0.66670 0.33330 0.28903 1.00000 0.01030 O 0
O5 0.54210 0.08420 0.18354 1.00000 0.01010 O 0
O6 0.33330 0.66670 0.32173 1.00000 0.01800 O 0
O7 0.66670 0.33330 0.21597 1.00000 0.00880 O 0
O8 0.74820 0.87410 0.22475 1.00000 0.01110 O 0
O9 0.78340 0.21660 0.25706 1.00000 0.01140 O 0
O10 0.00000 0.00000 0.19203 1.00000 0.00300 O 0
O11 0.33330 0.66670 0.16670 0.53000 0.00200 O 0
F1 0.33330 0.66670 0.16670 0.47000 0.00200 F 0
F2 0.66670 0.33330 0.33330 1.00000 0.01300 F 0
F3 0.33330 0.66670 0.12406 0.99300 0.00820 F 0

loop_
_cod_changelog_entry_id
_cod_changelog_entry_author
_cod_changelog_entry_date
_cod_changelog_entry_text
1
;cod-tools version 3.8.0
Id: cif_guess_AMCSD_atom_types 9581 2023-05-17 12:35:41Z saulius
;
2023-05-23T09:25:35+03:00
;Derived atom types and hydrogen counts
from atom names that follow the AMCSD naming convention
(Wat == water, O-H == hydroxyl).
;

loop_
_cod_entry_issue_id
_cod_entry_issue_origin
_cod_entry_issue_severity
_cod_entry_issue_description
_cod_entry_issue_author
_cod_entry_issue_date
1 upstream warning
;Summary formula in the title, in the _chemical_formula_sum data item and
computed from the coordinates are all different. 
;
'Saulius Gra\<zulis' 2023-07-08

loop_
_cod_related_entry_id
_cod_related_entry_database
_cod_related_entry_code
1 AMCSD 0020953
